data_7104452
loop_
_publ_author_name
'Zhao, Bin'
'Chen, Xiao-Yan'
'Chen, Zhi'
'Shi, Wei'
'Cheng, Peng'
'Yan, Shi-Ping'
'Liao, Dai-Zheng'

_publ_section_title
;
 A porous 3D heterometal-organic framework containing both lanthanide
 and high-spin Fe(ii) ions.
;
_journal_issue 21
_journal_name_full 'Chemical communications (Cambridge, England)'
_journal_page_first 3113
_journal_page_last 3115
_journal_paper_doi 10.1039/b821496d
_journal_volume 34
_journal_year 2009
_chemical_formula_sum 'C21 H18 Fe1.5 Gd N3 O16.5'
_chemical_formula_weight 817.41
_chemical_name_systematic
;
?
;
_space_group_IT_number 192
_symmetry_cell_setting hexagonal
_symmetry_space_group_name_Hall '-P 6 2c'
_symmetry_space_group_name_H-M 'P 6/m c c'
_atom_sites_solution_hydrogens geom
_atom_sites_solution_primary direct
_atom_sites_solution_secondary difmap
_audit_creation_method SHELXL-97
_cell_angle_alpha 90.00
_cell_angle_beta 90.00
_cell_angle_gamma 120.00
_cell_formula_units_Z 4
_cell_length_a 15.291(4)
_cell_length_b 15.291(4)
_cell_length_c 15.573(7)
_cell_measurement_reflns_used 851
_cell_measurement_temperature 293(2)
_cell_measurement_theta_max 26.39
_cell_measurement_theta_min 3.73
_cell_volume 3153.4(17)
_computing_cell_refinement 'Bruker SMART'
_computing_data_collection 'Bruker SMART'
_computing_data_reduction 'Bruker SAINT'
_computing_molecular_graphics 'Bruker SHELXTL'
_computing_publication_material 'Bruker SHELXTL'
_computing_structure_refinement 'SHELXL-97 (Sheldrick, 1997)'
_computing_structure_solution 'SHELXS-97 (Sheldrick, 1990)'
_diffrn_ambient_temperature 293(2)
_diffrn_measured_fraction_theta_full 0.965
_diffrn_measured_fraction_theta_max 0.965
_diffrn_measurement_device_type 'CCD area detector'
_diffrn_measurement_method 'phi and omega scans'
_diffrn_radiation_monochromator graphite
_diffrn_radiation_source 'fine-focus sealed tube'
_diffrn_radiation_type MoK\a
_diffrn_radiation_wavelength 0.71073
_diffrn_reflns_av_R_equivalents 0.1206
_diffrn_reflns_av_sigmaI/netI 0.0553
_diffrn_reflns_limit_h_max 18
_diffrn_reflns_limit_h_min -5
_diffrn_reflns_limit_k_max 17
_diffrn_reflns_limit_k_min -18
_diffrn_reflns_limit_l_max 17
_diffrn_reflns_limit_l_min -17
_diffrn_reflns_number 7195
_diffrn_reflns_theta_full 25.01
_diffrn_reflns_theta_max 25.01
_diffrn_reflns_theta_min 3.08
_exptl_absorpt_coefficient_mu 2.839
_exptl_absorpt_correction_T_max 0.8949
_exptl_absorpt_correction_T_min 0.7644
_exptl_absorpt_correction_type multi-scan
_exptl_absorpt_process_details SADABS
_exptl_crystal_density_diffrn 1.722
_exptl_crystal_density_meas ?
_exptl_crystal_density_method 'not measured'
_exptl_crystal_F_000 1600
_exptl_crystal_size_max 0.10
_exptl_crystal_size_mid 0.04
_exptl_crystal_size_min 0.04
_refine_diff_density_max 1.311
_refine_diff_density_min -0.398
_refine_diff_density_rms 0.120
_refine_ls_extinction_method none
_refine_ls_goodness_of_fit_ref 1.018
_refine_ls_hydrogen_treatment constr
_refine_ls_matrix_type full
_refine_ls_number_parameters 76
_refine_ls_number_reflns 948
_refine_ls_number_restraints 0
_refine_ls_restrained_S_all 1.018
_refine_ls_R_factor_all 0.0643
_refine_ls_R_factor_gt 0.0343
_refine_ls_shift/su_max 0.000
_refine_ls_shift/su_mean 0.000
_refine_ls_structure_factor_coef Fsqd
_refine_ls_weighting_details 'calc w=1/[\s^2^(Fo^2^)+(0.0561P)^2^+1.4071P] where P=(Fo^2^+2Fc^2^)/3'
_refine_ls_weighting_scheme calc
_refine_ls_wR_factor_gt 0.0927
_refine_ls_wR_factor_ref 0.1049
_reflns_number_gt 610
_reflns_number_total 948
_reflns_threshold_expression >2sigma(I)
_cod_data_source_file b821496d.txt
_cod_data_source_block 030128a
_cod_depositor_comments
;
The following automatic conversions were performed:
'_symmetry_cell_setting' value 'Hexagonal' changed to 'hexagonal'
according to '/home/saulius/struct/CIF-dictionaries/cif_core.dic'
dictionary named 'cif_core.dic' version 2.4.1 from
2010-06-29.

'_exptl_absorpt_correction_type' value 'Multi-Scan' changed
to 'multi-scan' according to
'/home/saulius/struct/CIF-dictionaries/cif_core.dic' dictionary named
'cif_core.dic' version 2.4.1 from
2010-06-29.

'_refine_ls_hydrogen_treatment' value 'CONSTR' changed to
'constr' according to '/home/saulius/struct/CIF-dictionaries/cif_core.dic'
dictionary named 'cif_core.dic' version 2.4.1 from 2010-06-29.

Automatic conversion script
Id: cif_fix_enum 1527 2010-12-29 10:47:43Z saulius 

The following automatic conversions were performed:

'_exptl_crystal_density_meas' value 'NONE' was changed to '?' - the
value is perceived as not measured.

Automatic conversion script
Id: cif_fix_values 3008 2015-01-20 13:52:24Z robertas 
;
_cod_original_sg_symbol_H-M P6/mcc
_cod_original_formula_sum 'C21 H18 Fe1.50 Gd N3 O16.50'
_cod_database_code 7104452

loop_
_symmetry_equiv_pos_as_xyz
'x, y, z'
'-y, x-y, z'
'-x+y, -x, z'
'-x, -y, z'
'y, -x+y, z'
'x-y, x, z'
'y, x, -z+1/2'
'x-y, -y, -z+1/2'
'-x, -x+y, -z+1/2'
'-y, -x, -z+1/2'
'-x+y, y, -z+1/2'
'x, x-y, -z+1/2'
'-x, -y, -z'
'y, -x+y, -z'
'x-y, x, -z'
'x, y, -z'
'-y, x-y, -z'
'-x+y, -x, -z'
'-y, -x, z-1/2'
'-x+y, y, z-1/2'
'x, x-y, z-1/2'
'y, x, z-1/2'
'x-y, -y, z-1/2'
'-x, -x+y, z-1/2'

loop_
_atom_site_label
_atom_site_type_symbol
_atom_site_fract_x
_atom_site_fract_y
_atom_site_fract_z
_atom_site_U_iso_or_equiv
_atom_site_adp_type
_atom_site_occupancy
_atom_site_symmetry_multiplicity
_atom_site_calc_flag
_atom_site_refinement_flags
_atom_site_disorder_assembly
_atom_site_disorder_group
Gd1 Gd 0.3333 0.6667 0.2500 0.0190(3) Uani 1 6 d S . .
Fe1 Fe 0.5000 0.5000 0.0000 0.0194(4) Uani 1 4 d S . .
O1 O 0.4138(3) 0.6131(3) 0.1433(3) 0.0292(11) Uani 1 1 d . . .
O2 O 0.5529(3) 0.6153(3) 0.0921(3) 0.0374(13) Uani 1 1 d . . .
O3 O 0.6489(4) 0.5118(5) 0.0000 0.0293(15) Uani 1 2 d S . .
N1 N 0.5223(5) 0.7611(2) 0.2500 0.0234(15) Uani 1 2 d S . .
C1 C 0.7297(7) 0.8649(3) 0.2500 0.049(3) Uani 1 2 d S . .
H1 H 0.7999 0.9000 0.2500 0.19(9) Uiso 1 2 calc SR . .
C2 C 0.6785(5) 0.7858(5) 0.1952(6) 0.044(2) Uani 1 1 d . . .
H2 H 0.7131 0.7659 0.1581 0.031(18) Uiso 1 1 calc R . .
C3 C 0.5740(5) 0.7357(5) 0.1959(5) 0.0278(15) Uani 1 1 d . . .
C4 C 0.5084(5) 0.6473(5) 0.1385(4) 0.0279(15) Uani 1 1 d . . .
O4 O 0.7919(17) 0.7350(14) 0.0000 0.103(8) Uani 0.50 2 d SP . .

loop_
_atom_site_aniso_label
_atom_site_aniso_U_11
_atom_site_aniso_U_22
_atom_site_aniso_U_33
_atom_site_aniso_U_23
_atom_site_aniso_U_13
_atom_site_aniso_U_12
Gd1 0.0200(3) 0.0200(3) 0.0169(4) 0.000 0.000 0.01001(14)
Fe1 0.0246(11) 0.0206(10) 0.0170(9) 0.000 0.000 0.0144(6)
O1 0.025(3) 0.032(3) 0.027(3) -0.011(2) -0.002(2) 0.012(2)
O2 0.030(3) 0.042(3) 0.043(3) -0.019(3) 0.001(2) 0.020(2)
O3 0.024(3) 0.031(4) 0.035(4) 0.000 0.000 0.015(3)
N1 0.025(3) 0.024(2) 0.022(4) -0.006(4) 0.000 0.0127(17)
C1 0.019(4) 0.043(4) 0.078(8) -0.018(7) 0.000 0.010(2)
C2 0.031(4) 0.044(5) 0.057(6) -0.012(4) 0.004(4) 0.019(4)
C3 0.024(3) 0.031(4) 0.027(4) -0.006(3) 0.004(3) 0.013(3)
C4 0.037(4) 0.025(3) 0.022(4) -0.005(3) 0.002(3) 0.015(3)
O4 0.134(18) 0.065(13) 0.029(11) 0.000 0.000 -0.010(12)

loop_
_atom_type_symbol
_atom_type_description
_atom_type_scat_dispersion_real
_atom_type_scat_dispersion_imag
_atom_type_scat_source
C C 0.0033 0.0016 'International Tables Vol C Tables 4.2.6.8 and 6.1.1.4'
H H 0.0000 0.0000 'International Tables Vol C Tables 4.2.6.8 and 6.1.1.4'
N N 0.0061 0.0033 'International Tables Vol C Tables 4.2.6.8 and 6.1.1.4'
O O 0.0106 0.0060 'International Tables Vol C Tables 4.2.6.8 and 6.1.1.4'
Fe Fe 0.3463 0.8444 'International Tables Vol C Tables 4.2.6.8 and 6.1.1.4'
Gd Gd -0.1653 3.9035 'International Tables Vol C Tables 4.2.6.8 and 6.1.1.4'

loop_
_geom_angle_atom_site_label_1
_geom_angle_atom_site_label_2
_geom_angle_atom_site_label_3
_geom_angle
_geom_angle_site_symmetry_1
_geom_angle_site_symmetry_3
_geom_angle_publ_flag
O1 Gd1 O1 146.23(19) 12_565 3_565 ?
O1 Gd1 O1 78.70(16) 12_565 11 ?
O1 Gd1 O1 86.7(2) 3_565 11 ?
O1 Gd1 O1 86.7(2) 12_565 2_665 ?
O1 Gd1 O1 78.70(16) 3_565 2_665 ?
O1 Gd1 O1 128.20(19) 11 2_665 ?
O1 Gd1 O1 78.70(16) 12_565 10_665 ?
O1 Gd1 O1 128.20(19) 3_565 10_665 ?
O1 Gd1 O1 78.70(16) 11 10_665 ?
O1 Gd1 O1 146.23(19) 2_665 10_665 ?
O1 Gd1 O1 128.20(19) 12_565 . ?
O1 Gd1 O1 78.70(16) 3_565 . ?
O1 Gd1 O1 146.23(19) 11 . ?
O1 Gd1 O1 78.70(16) 2_665 . ?
O1 Gd1 O1 86.7(2) 10_665 . ?
O1 Gd1 N1 73.11(9) 12_565 2_665 ?
O1 Gd1 N1 73.11(9) 3_565 2_665 ?
O1 Gd1 N1 64.10(9) 11 2_665 ?
O1 Gd1 N1 64.10(9) 2_665 2_665 ?
O1 Gd1 N1 136.66(10) 10_665 2_665 ?
O1 Gd1 N1 136.66(10) . 2_665 ?
O1 Gd1 N1 136.66(10) 12_565 3_565 ?
O1 Gd1 N1 64.10(9) 3_565 3_565 ?
O1 Gd1 N1 73.11(9) 11 3_565 ?
O1 Gd1 N1 136.66(10) 2_665 3_565 ?
O1 Gd1 N1 64.10(9) 10_665 3_565 ?
O1 Gd1 N1 73.11(9) . 3_565 ?
N1 Gd1 N1 120.0 2_665 3_565 ?
O1 Gd1 N1 64.10(9) 12_565 . ?
O1 Gd1 N1 136.66(10) 3_565 . ?
O1 Gd1 N1 136.66(10) 11 . ?
O1 Gd1 N1 73.11(9) 2_665 . ?
O1 Gd1 N1 73.11(9) 10_665 . ?
O1 Gd1 N1 64.10(9) . . ?
N1 Gd1 N1 120.000(1) 2_665 . ?
N1 Gd1 N1 120.0 3_565 . ?
O2 Fe1 O2 180.0(3) 13_665 . ?
O2 Fe1 O2 93.6(3) 13_665 16 ?
O2 Fe1 O2 86.4(3) . 16 ?
O2 Fe1 O2 86.4(3) 13_665 4_665 ?
O2 Fe1 O2 93.6(3) . 4_665 ?
O2 Fe1 O2 180.0 16 4_665 ?
O2 Fe1 O3 89.00(17) 13_665 13_665 ?
O2 Fe1 O3 91.00(17) . 13_665 ?
O2 Fe1 O3 91.00(17) 16 13_665 ?
O2 Fe1 O3 89.00(17) 4_665 13_665 ?
O2 Fe1 O3 91.00(17) 13_665 . ?
O2 Fe1 O3 89.00(17) . . ?
O2 Fe1 O3 89.00(17) 16 . ?
O2 Fe1 O3 91.00(17) 4_665 . ?
O3 Fe1 O3 180.0 13_665 . ?
C4 O1 Gd1 124.3(4) . . ?
C4 O2 Fe1 132.0(4) . . ?
C3 N1 C3 118.5(7) 12_565 . ?
C3 N1 Gd1 120.7(4) 12_565 . ?
C3 N1 Gd1 120.7(4) . . ?
C2 C1 C2 120.3(9) . 12_565 ?
C2 C1 H1 119.8 . . ?
C2 C1 H1 119.8 12_565 . ?
C1 C2 C3 118.6(7) . . ?
C1 C2 H2 120.7 . . ?
C3 C2 H2 120.7 . . ?
N1 C3 C2 122.0(6) . . ?
N1 C3 C4 114.1(5) . . ?
C2 C3 C4 123.9(6) . . ?
O2 C4 O1 127.2(6) . . ?
O2 C4 C3 116.4(6) . . ?
O1 C4 C3 116.3(5) . . ?

loop_
_geom_bond_atom_site_label_1
_geom_bond_atom_site_label_2
_geom_bond_distance
_geom_bond_site_symmetry_2
_geom_bond_publ_flag
Gd1 O1 2.440(4) 12_565 ?
Gd1 O1 2.440(4) 3_565 ?
Gd1 O1 2.440(4) 11 ?
Gd1 O1 2.440(4) 2_665 ?
Gd1 O1 2.440(4) 10_665 ?
Gd1 O1 2.440(4) . ?
Gd1 N1 2.502(6) 2_665 ?
Gd1 N1 2.502(6) 3_565 ?
Gd1 N1 2.502(6) . ?
Fe1 O2 2.096(4) 13_665 ?
Fe1 O2 2.096(4) . ?
Fe1 O2 2.096(4) 16 ?
Fe1 O2 2.096(4) 4_665 ?
Fe1 O3 2.192(6) 13_665 ?
Fe1 O3 2.192(6) . ?
O1 C4 1.270(8) . ?
O2 C4 1.248(7) . ?
N1 C3 1.339(7) 12_565 ?
N1 C3 1.339(7) . ?
C1 C2 1.362(9) . ?
C1 C2 1.362(9) 12_565 ?
C1 H1 0.9300 . ?
C2 C3 1.385(8) . ?
C2 H2 0.9300 . ?
C3 C4 1.509(9) . ?

loop_
_geom_torsion_atom_site_label_1
_geom_torsion_atom_site_label_2
_geom_torsion_atom_site_label_3
_geom_torsion_atom_site_label_4
_geom_torsion
_geom_torsion_site_symmetry_1
_geom_torsion_site_symmetry_2
_geom_torsion_site_symmetry_3
_geom_torsion_site_symmetry_4
_geom_torsion_publ_flag
O1 Gd1 O1 C4 5.6(5) 12_565 . . . ?
O1 Gd1 O1 C4 162.8(5) 3_565 . . . ?
O1 Gd1 O1 C4 -131.1(5) 11 . . . ?
O1 Gd1 O1 C4 82.2(6) 2_665 . . . ?
O1 Gd1 O1 C4 -67.2(5) 10_665 . . . ?
N1 Gd1 O1 C4 112.8(5) 2_665 . . . ?
N1 Gd1 O1 C4 -131.1(5) 3_565 . . . ?
N1 Gd1 O1 C4 5.6(5) . . . . ?
O2 Fe1 O2 C4 0(100) 13_665 . . . ?
O2 Fe1 O2 C4 102.9(6) 16 . . . ?
O2 Fe1 O2 C4 -77.1(6) 4_665 . . . ?
O3 Fe1 O2 C4 11.9(6) 13_665 . . . ?
O3 Fe1 O2 C4 -168.1(6) . . . . ?
O1 Gd1 N1 C3 -2.2(4) 12_565 . . 12_565 ?
O1 Gd1 N1 C3 144.1(4) 3_565 . . 12_565 ?
O1 Gd1 N1 C3 -35.9(4) 11 . . 12_565 ?
O1 Gd1 N1 C3 92.4(4) 2_665 . . 12_565 ?
O1 Gd1 N1 C3 -87.6(4) 10_665 . . 12_565 ?
O1 Gd1 N1 C3 177.8(4) . . . 12_565 ?
N1 Gd1 N1 C3 47.0(3) 2_665 . . 12_565 ?
N1 Gd1 N1 C3 -133.0(3) 3_565 . . 12_565 ?
O1 Gd1 N1 C3 177.8(4) 12_565 . . . ?
O1 Gd1 N1 C3 -35.9(4) 3_565 . . . ?
O1 Gd1 N1 C3 144.1(4) 11 . . . ?
O1 Gd1 N1 C3 -87.6(4) 2_665 . . . ?
O1 Gd1 N1 C3 92.4(4) 10_665 . . . ?
O1 Gd1 N1 C3 -2.2(4) . . . . ?
N1 Gd1 N1 C3 -133.0(3) 2_665 . . . ?
N1 Gd1 N1 C3 47.0(3) 3_565 . . . ?
C2 C1 C2 C3 0.8(5) 12_565 . . . ?
C3 N1 C3 C2 0.8(6) 12_565 . . . ?
Gd1 N1 C3 C2 -179.2(6) . . . . ?
C3 N1 C3 C4 179.5(7) 12_565 . . . ?
Gd1 N1 C3 C4 -0.5(7) . . . . ?
C1 C2 C3 N1 -1.6(11) . . . . ?
C1 C2 C3 C4 179.8(6) . . . . ?
Fe1 O2 C4 O1 2.8(11) . . . . ?
Fe1 O2 C4 C3 -177.9(4) . . . . ?
Gd1 O1 C4 O2 171.3(5) . . . . ?
Gd1 O1 C4 C3 -8.0(8) . . . . ?
N1 C3 C4 O2 -174.1(5) . . . . ?
C2 C3 C4 O2 4.5(11) . . . . ?
N1 C3 C4 O1 5.3(9) . . . . ?
C2 C3 C4 O1 -176.1(7) . . . . ?
